data_2235301
loop_
_publ_author_name
'Al Mamari, Khalil'
'Ennajih, Hamid'
'Bouhfid, Rachid'
'Essassi, El Mokhtar'
'Ng, Seik Weng'

_publ_section_title
;
 1,1''-Bis(prop-2-en-1-yl)-1,1'',2,2''-tetrahydrodispiro[indole-3,7'-[6,9]diazatricyclo[7.3.0.0^2,6^]dodecane-8',3''-indole]-2,2''-dione
;
_journal_coeditor_code XU5527
_journal_issue 6
_journal_name_full 'Acta Crystallographica Section E'
_journal_page_first o1637
_journal_paper_doi 10.1107/S1600536812019216
_journal_volume 68
_journal_year 2012
_chemical_formula_iupac 'C30 H32 N4 O2'
_chemical_formula_moiety 'C30 H32 N4 O2'
_chemical_formula_sum 'C30 H32 N4 O2'
_chemical_formula_weight 480.60
_chemical_name_systematic
;
1,1''-Bis(prop-2-en-1-yl)-1,1'',2,2''-tetrahydrodispiro[indole-3,7'-
[6,9]diazatricyclo[7.3.0.0^2,6^]dodecane-8',3''-indole]-2,2''-dione
;
_space_group_IT_number 15
_symmetry_cell_setting monoclinic
_symmetry_space_group_name_Hall '-C 2yc'
_symmetry_space_group_name_H-M 'C 1 2/c 1'
_atom_sites_solution_hydrogens geom
_atom_sites_solution_primary direct
_atom_sites_solution_secondary difmap
_audit_creation_method SHELXL-97
_cell_angle_alpha 90.00
_cell_angle_beta 111.1190(10)
_cell_angle_gamma 90.00
_cell_formula_units_Z 4
_cell_length_a 14.9484(2)
_cell_length_b 9.91730(10)
_cell_length_c 17.5713(3)
_cell_measurement_reflns_used 8483
_cell_measurement_temperature 293(2)
_cell_measurement_theta_max 32.66
_cell_measurement_theta_min 2.49
_cell_volume 2429.95(6)
_computing_cell_refinement 'SAINT (Bruker, 2010)'
_computing_data_collection 'APEX2 (Bruker, 2010)'
_computing_data_reduction 'SAINT (Bruker, 2010)'
_computing_molecular_graphics 'X-SEED (Barbour, 2001)'
_computing_publication_material 'publCIF (Westrip, 2010)'
_computing_structure_refinement 'SHELXL97 (Sheldrick, 2008)'
_computing_structure_solution 'SHELXS97 (Sheldrick, 2008)'
_diffrn_ambient_temperature 293(2)
_diffrn_measured_fraction_theta_full 0.998
_diffrn_measured_fraction_theta_max 0.998
_diffrn_measurement_device_type 'Bruker APEX DUO'
_diffrn_measurement_method '\w scans'
_diffrn_radiation_monochromator graphite
_diffrn_radiation_source 'fine-focus sealed tube'
_diffrn_radiation_type MoK\a
_diffrn_radiation_wavelength 0.71073
_diffrn_reflns_av_R_equivalents 0.0243
_diffrn_reflns_av_sigmaI/netI 0.0178
_diffrn_reflns_limit_h_max 19
_diffrn_reflns_limit_h_min -11
_diffrn_reflns_limit_k_max 12
_diffrn_reflns_limit_k_min -12
_diffrn_reflns_limit_l_max 20
_diffrn_reflns_limit_l_min -22
_diffrn_reflns_number 13297
_diffrn_reflns_theta_full 27.50
_diffrn_reflns_theta_max 27.50
_diffrn_reflns_theta_min 2.49
_diffrn_standards_decay_% 0
_diffrn_standards_interval_count 0
_diffrn_standards_interval_time 0
_diffrn_standards_number 0
_exptl_absorpt_coefficient_mu 0.084
_exptl_absorpt_correction_T_max 0.9884
_exptl_absorpt_correction_T_min 0.9851
_exptl_absorpt_correction_type multi-scan
_exptl_absorpt_process_details '(SADABS; Sheldrick, 1996)'
_exptl_crystal_colour colorless
_exptl_crystal_density_diffrn 1.314
_exptl_crystal_density_method 'not measured'
_exptl_crystal_description prism
_exptl_crystal_F_000 1024
_exptl_crystal_size_max 0.18
_exptl_crystal_size_mid 0.16
_exptl_crystal_size_min 0.14
_refine_diff_density_max 0.272
_refine_diff_density_min -0.178
_refine_ls_extinction_method none
_refine_ls_goodness_of_fit_ref 0.997
_refine_ls_hydrogen_treatment constr
_refine_ls_matrix_type full
_refine_ls_number_parameters 163
_refine_ls_number_reflns 2797
_refine_ls_number_restraints 0
_refine_ls_restrained_S_all 0.997
_refine_ls_R_factor_all 0.0447
_refine_ls_R_factor_gt 0.0395
_refine_ls_shift/su_max 0.001
_refine_ls_shift/su_mean 0.001
_refine_ls_structure_factor_coef Fsqd
_refine_ls_weighting_details 'calc w=1/[\s^2^(Fo^2^)+(0.0678P)^2^+1.2982P] where P=(Fo^2^+2Fc^2^)/3'
_refine_ls_weighting_scheme calc
_refine_ls_wR_factor_gt 0.1127
_refine_ls_wR_factor_ref 0.1186
_reflns_number_gt 2441
_reflns_number_total 2797
_reflns_threshold_expression I>2\s(I)
_cod_data_source_file xu5527.cif
_cod_data_source_block I
_cod_original_cell_volume 2429.94(6)
_cod_original_sg_symbol_H-M 'C 2/c'
_cod_database_code 2235301
_cod_database_fobs_code 2235301

loop_
_symmetry_equiv_pos_as_xyz
'x, y, z'
'-x, y, -z+1/2'
'x+1/2, y+1/2, z'
'-x+1/2, y+1/2, -z+1/2'
'-x, -y, -z'
'x, -y, z-1/2'
'-x+1/2, -y+1/2, -z'
'x+1/2, -y+1/2, z-1/2'

loop_
_atom_site_type_symbol
_atom_site_label
_atom_site_fract_x
_atom_site_fract_y
_atom_site_fract_z
_atom_site_U_iso_or_equiv
_atom_site_adp_type
_atom_site_calc_flag
_atom_site_refinement_flags
_atom_site_occupancy
_atom_site_symmetry_multiplicity
O O1 0.43126(6) 0.47958(9) 0.37259(6) 0.0390(2) Uani d . 1 1
N N1 0.52761(7) 0.66607(10) 0.39788(6) 0.0315(2) Uani d . 1 1
N N2 0.59105(6) 0.39146(9) 0.30977(6) 0.0285(2) Uani d . 1 1
C C1 0.49026(7) 0.54901(11) 0.35787(6) 0.0283(2) Uani d . 1 1
C C2 0.53923(7) 0.51947(10) 0.29458(6) 0.0255(2) Uani d . 1 1
C C3 0.61013(7) 0.63591(11) 0.31150(7) 0.0272(2) Uani d . 1 1
C C4 0.68373(8) 0.66113(12) 0.28314(8) 0.0348(3) Uani d . 1 1
H H4 0.6923 0.6064 0.2433 0.042 Uiso calc R 1 1
C C5 0.74493(8) 0.76994(13) 0.31530(9) 0.0406(3) Uani d . 1 1
H H5 0.7937 0.7891 0.2958 0.049 Uiso calc R 1 1
C C6 0.73379(9) 0.84936(13) 0.37577(9) 0.0409(3) Uani d . 1 1
H H6 0.7752 0.9215 0.3964 0.049 Uiso calc R 1 1
C C7 0.66169(9) 0.82346(12) 0.40655(8) 0.0373(3) Uani d . 1 1
H H7 0.6546 0.8762 0.4478 0.045 Uiso calc R 1 1
C C8 0.60104(8) 0.71628(11) 0.37335(7) 0.0289(2) Uani d . 1 1
C C9 0.50268(10) 0.72080(14) 0.46422(8) 0.0419(3) Uani d . 1 1
H H9A 0.5611 0.7350 0.5110 0.050 Uiso calc R 1 1
H H9B 0.4644 0.6548 0.4797 0.050 Uiso calc R 1 1
C C10 0.44850(11) 0.85017(16) 0.44444(10) 0.0520(4) Uani d . 1 1
H H10 0.4341 0.8903 0.4865 0.062 Uiso calc R 1 1
C C11 0.41912(12) 0.91320(17) 0.37480(12) 0.0618(4) Uani d . 1 1
H H11A 0.4316 0.8775 0.3307 0.074 Uiso calc R 1 1
H H11B 0.3857 0.9939 0.3691 0.074 Uiso calc R 1 1
C C12 0.66448(9) 0.37194(13) 0.39119(7) 0.0376(3) Uani d . 1 1
H H12A 0.6392 0.3916 0.4337 0.045 Uiso calc R 1 1
H H12B 0.7200 0.4284 0.3989 0.045 Uiso calc R 1 1
C C13 0.68964(10) 0.22205(14) 0.39088(9) 0.0486(4) Uani d . 1 1
H H13A 0.7495 0.2111 0.3819 0.058 Uiso calc R 1 1
H H13B 0.6959 0.1804 0.4425 0.058 Uiso calc R 1 1
C C14 0.60698(9) 0.15842(13) 0.32126(9) 0.0424(3) Uani d . 1 1
H H14A 0.6275 0.1318 0.2770 0.051 Uiso calc R 1 1
H H14B 0.5822 0.0799 0.3401 0.051 Uiso calc R 1 1
C C15 0.53166(8) 0.26936(11) 0.29411(7) 0.0315(3) Uani d . 1 1
H H15 0.4925 0.2690 0.3284 0.038 Uiso calc R 1 1

loop_
_atom_site_aniso_label
_atom_site_aniso_U_11
_atom_site_aniso_U_22
_atom_site_aniso_U_33
_atom_site_aniso_U_12
_atom_site_aniso_U_13
_atom_site_aniso_U_23
O1 0.0364(4) 0.0421(5) 0.0445(5) -0.0111(4) 0.0218(4) 0.0000(4)
N1 0.0325(5) 0.0313(5) 0.0345(5) -0.0039(4) 0.0167(4) -0.0031(4)
N2 0.0229(4) 0.0263(5) 0.0318(5) 0.0005(3) 0.0046(4) 0.0013(4)
C1 0.0253(5) 0.0298(5) 0.0297(5) -0.0008(4) 0.0099(4) 0.0028(4)
C2 0.0213(5) 0.0263(5) 0.0293(5) -0.0012(4) 0.0095(4) 0.0006(4)
C3 0.0222(5) 0.0264(5) 0.0315(5) -0.0012(4) 0.0078(4) 0.0021(4)
C4 0.0276(5) 0.0384(6) 0.0411(6) -0.0026(5) 0.0156(5) -0.0004(5)
C5 0.0270(6) 0.0423(7) 0.0547(7) -0.0064(5) 0.0173(5) 0.0041(6)
C6 0.0289(6) 0.0313(6) 0.0579(8) -0.0081(5) 0.0101(5) -0.0005(5)
C7 0.0345(6) 0.0309(6) 0.0443(7) -0.0042(5) 0.0116(5) -0.0060(5)
C8 0.0253(5) 0.0271(5) 0.0337(5) -0.0005(4) 0.0099(4) 0.0027(4)
C9 0.0484(7) 0.0470(7) 0.0361(6) -0.0057(6) 0.0223(6) -0.0062(5)
C10 0.0529(8) 0.0475(8) 0.0669(9) -0.0053(6) 0.0353(7) -0.0185(7)
C11 0.0509(9) 0.0482(9) 0.0854(12) 0.0068(7) 0.0234(9) -0.0022(8)
C12 0.0302(6) 0.0380(6) 0.0362(6) 0.0025(5) 0.0017(5) 0.0024(5)
C13 0.0389(7) 0.0392(7) 0.0537(8) 0.0078(5) -0.0004(6) 0.0065(6)
C14 0.0386(7) 0.0292(6) 0.0515(7) 0.0049(5) 0.0066(6) 0.0061(5)
C15 0.0281(5) 0.0261(5) 0.0375(6) -0.0008(4) 0.0085(5) 0.0022(4)

loop_
_atom_type_symbol
_atom_type_description
_atom_type_scat_dispersion_real
_atom_type_scat_dispersion_imag
_atom_type_scat_source
C C 0.0033 0.0016 'International Tables Vol C Tables 4.2.6.8 and 6.1.1.4'
H H 0.0000 0.0000 'International Tables Vol C Tables 4.2.6.8 and 6.1.1.4'
N N 0.0061 0.0033 'International Tables Vol C Tables 4.2.6.8 and 6.1.1.4'
O O 0.0106 0.0060 'International Tables Vol C Tables 4.2.6.8 and 6.1.1.4'

loop_
_geom_angle_atom_site_label_1
_geom_angle_atom_site_label_2
_geom_angle_atom_site_label_3
_geom_angle_site_symmetry_1
_geom_angle_site_symmetry_3
_geom_angle
C1 N1 C8 . . 111.22(9)
C1 N1 C9 . . 123.71(10)
C8 N1 C9 . . 124.63(10)
C2 N2 C15 . . 115.95(8)
C2 N2 C12 . . 116.96(9)
C15 N2 C12 . . 105.26(9)
O1 C1 N1 . . 124.30(10)
O1 C1 C2 . . 127.27(10)
N1 C1 C2 . . 108.39(9)
N2 C2 C3 . . 109.72(8)
N2 C2 C1 . . 112.72(8)
C3 C2 C1 . . 100.98(8)
N2 C2 C2 . 2_655 109.62(6)
C3 C2 C2 . 2_655 114.12(7)
C1 C2 C2 . 2_655 109.52(9)
C4 C3 C8 . . 119.41(10)
C4 C3 C2 . . 130.87(10)
C8 C3 C2 . . 109.23(9)
C3 C4 C5 . . 118.94(11)
C3 C4 H4 . . 120.5
C5 C4 H4 . . 120.5
C6 C5 C4 . . 120.64(11)
C6 C5 H5 . . 119.7
C4 C5 H5 . . 119.7
C5 C6 C7 . . 121.24(11)
C5 C6 H6 . . 119.4
C7 C6 H6 . . 119.4
C8 C7 C6 . . 117.35(12)
C8 C7 H7 . . 121.3
C6 C7 H7 . . 121.3
C7 C8 C3 . . 122.38(11)
C7 C8 N1 . . 127.46(11)
C3 C8 N1 . . 110.04(9)
N1 C9 C10 . . 114.21(11)
N1 C9 H9A . . 108.7
C10 C9 H9A . . 108.7
N1 C9 H9B . . 108.7
C10 C9 H9B . . 108.7
H9A C9 H9B . . 107.6
C11 C10 C9 . . 127.15(14)
C11 C10 H10 . . 116.4
C9 C10 H10 . . 116.4
C10 C11 H11A . . 120.0
C10 C11 H11B . . 120.0
H11A C11 H11B . . 120.0
N2 C12 C13 . . 102.86(10)
N2 C12 H12A . . 111.2
C13 C12 H12A . . 111.2
N2 C12 H12B . . 111.2
C13 C12 H12B . . 111.2
H12A C12 H12B . . 109.1
C14 C13 C12 . . 105.93(10)
C14 C13 H13A . . 110.5
C12 C13 H13A . . 110.5
C14 C13 H13B . . 110.5
C12 C13 H13B . . 110.5
H13A C13 H13B . . 108.7
C15 C14 C13 . . 104.24(10)
C15 C14 H14A . . 110.9
C13 C14 H14A . . 110.9
C15 C14 H14B . . 110.9
C13 C14 H14B . . 110.9
H14A C14 H14B . . 108.9
N2 C15 C15 . 2_655 107.95(8)
N2 C15 C14 . . 102.03(9)
C15 C15 C14 2_655 . 116.41(10)
N2 C15 H15 . . 110.0
C15 C15 H15 2_655 . 110.0
C14 C15 H15 . . 110.0

loop_
_geom_bond_atom_site_label_1
_geom_bond_atom_site_label_2
_geom_bond_site_symmetry_2
_geom_bond_distance
O1 C1 . 1.2178(13)
N1 C1 . 1.3677(15)
N1 C8 . 1.4070(14)
N1 C9 . 1.4511(15)
N2 C2 . 1.4608(13)
N2 C15 . 1.4677(14)
N2 C12 . 1.4688(14)
C1 C2 . 1.5637(14)
C2 C3 . 1.5226(14)
C2 C2 2_655 1.583(2)
C3 C4 . 1.3843(15)
C3 C8 . 1.3933(16)
C4 C5 . 1.3958(17)
C4 H4 . 0.9300
C5 C6 . 1.380(2)
C5 H5 . 0.9300
C6 C7 . 1.3929(18)
C6 H6 . 0.9300
C7 C8 . 1.3824(16)
C7 H7 . 0.9300
C9 C10 . 1.490(2)
C9 H9A . 0.9700
C9 H9B . 0.9700
C10 C11 . 1.301(3)
C10 H10 . 0.9300
C11 H11A . 0.9300
C11 H11B . 0.9300
C12 C13 . 1.5339(18)
C12 H12A . 0.9700
C12 H12B . 0.9700
C13 C14 . 1.5273(19)
C13 H13A . 0.9700
C13 H13B . 0.9700
C14 C15 . 1.5226(16)
C14 H14A . 0.9700
C14 H14B . 0.9700
C15 C15 2_655 1.497(2)
C15 H15 . 0.9800

loop_
_geom_torsion_atom_site_label_1
_geom_torsion_atom_site_label_2
_geom_torsion_atom_site_label_3
_geom_torsion_atom_site_label_4
_geom_torsion_site_symmetry_1
_geom_torsion_site_symmetry_4
_geom_torsion
C8 N1 C1 O1 . . 173.93(11)
C9 N1 C1 O1 . . 1.24(18)
C8 N1 C1 C2 . . -3.80(12)
C9 N1 C1 C2 . . -176.49(10)
C15 N2 C2 C3 . . -178.61(9)
C12 N2 C2 C3 . . 56.22(12)
C15 N2 C2 C1 . . 69.71(11)
C12 N2 C2 C1 . . -55.46(12)
C15 N2 C2 C2 . 2_655 -52.56(13)
C12 N2 C2 C2 . 2_655 -177.72(10)
O1 C1 C2 N2 . . -58.18(14)
N1 C1 C2 N2 . . 119.46(10)
O1 C1 C2 C3 . . -175.17(11)
N1 C1 C2 C3 . . 2.47(11)
O1 C1 C2 C2 . 2_655 64.14(12)
N1 C1 C2 C2 . 2_655 -118.22(7)
N2 C2 C3 C4 . . 52.23(15)
C1 C2 C3 C4 . . 171.40(11)
C2 C2 C3 C4 2_655 . -71.23(15)
N2 C2 C3 C8 . . -119.51(10)
C1 C2 C3 C8 . . -0.34(11)
C2 C2 C3 C8 2_655 . 117.03(11)
C8 C3 C4 C5 . . -2.36(17)
C2 C3 C4 C5 . . -173.40(11)
C3 C4 C5 C6 . . 1.51(19)
C4 C5 C6 C7 . . 0.1(2)
C5 C6 C7 C8 . . -0.85(19)
C6 C7 C8 C3 . . -0.04(18)
C6 C7 C8 N1 . . 175.65(11)
C4 C3 C8 C7 . . 1.66(17)
C2 C3 C8 C7 . . 174.50(10)
C4 C3 C8 N1 . . -174.70(10)
C2 C3 C8 N1 . . -1.86(12)
C1 N1 C8 C7 . . -172.47(11)
C9 N1 C8 C7 . . 0.14(19)
C1 N1 C8 C3 . . 3.66(13)
C9 N1 C8 C3 . . 176.27(11)
C1 N1 C9 C10 . . -113.01(14)
C8 N1 C9 C10 . . 75.28(15)
N1 C9 C10 C11 . . 3.0(2)
C2 N2 C12 C13 . . 169.82(10)
C15 N2 C12 C13 . . 39.45(12)
N2 C12 C13 C14 . . -17.94(15)
C12 C13 C14 C15 . . -8.73(15)
C2 N2 C15 C15 . 2_655 60.60(14)
C12 N2 C15 C15 . 2_655 -168.44(11)
C2 N2 C15 C14 . . -176.24(10)
C12 N2 C15 C14 . . -45.28(12)
C13 C14 C15 N2 . . 32.17(13)
C13 C14 C15 C15 . 2_655 149.40(12)
